data_7212605
loop_
_publ_author_name
'Yan, Si-Tang'
'Shi, Lian-Xu'
'Sun, Fei-Fei'
'Wu, Chuan-De'

_publ_section_title
;
 The roles of the coordination modes of bridging ligands for the formation
 of two 3D metal--organic coordination networks
;
_journal_issue 11
_journal_name_full CrystEngComm
_journal_page_first 3437
_journal_paper_doi 10.1039/c002573a
_journal_volume 12
_journal_year 2010
_chemical_formula_sum 'C28 H32 N4 O27 Zn4'
_chemical_formula_weight 1118.06
_chemical_name_systematic
;
?
;
_space_group_IT_number 14
_symmetry_cell_setting monoclinic
_symmetry_space_group_name_Hall '-P 2ybc'
_symmetry_space_group_name_H-M 'P 1 21/c 1'
_atom_sites_solution_hydrogens geom
_atom_sites_solution_primary direct
_atom_sites_solution_secondary difmap
_audit_creation_method SHELXL-97
_cell_angle_alpha 90.00
_cell_angle_beta 90.238(2)
_cell_angle_gamma 90.00
_cell_formula_units_Z 4
_cell_length_a 14.4711(3)
_cell_length_b 14.6161(3)
_cell_length_c 17.8745(5)
_cell_measurement_reflns_used 42908
_cell_measurement_temperature 293(2)
_cell_measurement_theta_max 26.00
_cell_measurement_theta_min 3.32
_cell_volume 3780.62(15)
_computing_cell_refinement 'CrysAlisPro (Oxford Diffraction Ltd., 2010)'
_computing_data_collection 'CrysAlisPro (Oxford Diffraction Ltd., 2010)'
_computing_data_reduction 'CrysAlisPro (Oxford Diffraction Ltd., 2010)'
_computing_molecular_graphics 'SHELXL-97 (Sheldrick, 1997)'
_computing_publication_material 'CrystalStructure and PLATON (Spek, 2003)'
_computing_structure_refinement 'SHELXL-97 (Sheldrick, 1997)'
_computing_structure_solution 'SHELXS-97 (Sheldrick, 1997)'
_diffrn_ambient_temperature 293(2)
_diffrn_detector_area_resol_mean 10.3592
_diffrn_measured_fraction_theta_full 0.998
_diffrn_measured_fraction_theta_max 0.998
_diffrn_measurement_device_type 'Xcalibur, Atlas, Gemini ultra'
_diffrn_measurement_method '\w scans'
_diffrn_radiation_monochromator graphite
_diffrn_radiation_source 'Enhance (Mo) X-ray Source'
_diffrn_radiation_type MoK\a
_diffrn_radiation_wavelength 0.71073
_diffrn_reflns_av_R_equivalents 0.0510
_diffrn_reflns_av_sigmaI/netI 0.0505
_diffrn_reflns_limit_h_max 17
_diffrn_reflns_limit_h_min -17
_diffrn_reflns_limit_k_max 18
_diffrn_reflns_limit_k_min -17
_diffrn_reflns_limit_l_max 22
_diffrn_reflns_limit_l_min -22
_diffrn_reflns_number 42908
_diffrn_reflns_theta_full 26.00
_diffrn_reflns_theta_max 26.00
_diffrn_reflns_theta_min 3.32
_diffrn_standards_interval_count none
_diffrn_standards_interval_time none
_diffrn_standards_number none
_exptl_absorpt_coefficient_mu 2.617
_exptl_absorpt_correction_T_max 0.658
_exptl_absorpt_correction_T_min 0.475
_exptl_absorpt_correction_type 'Empirical absorption'
_exptl_absorpt_process_details CrysAlisPro
_exptl_crystal_colour colorless
_exptl_crystal_density_diffrn 1.964
_exptl_crystal_density_method 'not measured'
_exptl_crystal_description bloc
_exptl_crystal_F_000 2256
_exptl_crystal_size_max 0.34
_exptl_crystal_size_mid 0.24
_exptl_crystal_size_min 0.16
_refine_diff_density_max 0.927
_refine_diff_density_min -0.706
_refine_diff_density_rms 0.081
_refine_ls_extinction_method none
_refine_ls_goodness_of_fit_ref 0.941
_refine_ls_hydrogen_treatment constr
_refine_ls_matrix_type full
_refine_ls_number_parameters 568
_refine_ls_number_reflns 7408
_refine_ls_number_restraints 0
_refine_ls_restrained_S_all 0.941
_refine_ls_R_factor_all 0.0555
_refine_ls_R_factor_gt 0.0307
_refine_ls_shift/su_max 0.000
_refine_ls_shift/su_mean 0.000
_refine_ls_structure_factor_coef Fsqd
_refine_ls_weighting_details 'calc w=1/[\s^2^(Fo^2^)+(0.0336P)^2^+0.0000P] where P=(Fo^2^+2Fc^2^)/3'
_refine_ls_weighting_scheme calc
_refine_ls_wR_factor_gt 0.0677
_refine_ls_wR_factor_ref 0.0708
_reflns_number_gt 4985
_reflns_number_total 7408
_reflns_threshold_expression >2sigma(I)
_cod_data_source_file c002573a.txt
_cod_data_source_block New2
_cod_original_sg_symbol_H-M P2(1)/c
_cod_database_code 7212605

loop_
_symmetry_equiv_pos_as_xyz
'x, y, z'
'-x, y+1/2, -z+1/2'
'-x, -y, -z'
'x, -y-1/2, z-1/2'

loop_
_atom_site_label
_atom_site_type_symbol
_atom_site_fract_x
_atom_site_fract_y
_atom_site_fract_z
_atom_site_U_iso_or_equiv
_atom_site_adp_type
_atom_site_occupancy
_atom_site_symmetry_multiplicity
_atom_site_calc_flag
_atom_site_refinement_flags
Zn1 Zn 0.84279(2) 1.40143(2) 0.03104(2) 0.02008(10) Uani 1 1 d .
Zn2 Zn 0.38712(2) 1.15404(2) 0.31469(2) 0.01983(10) Uani 1 1 d .
Zn3 Zn 0.35165(2) 1.10723(2) 0.03138(2) 0.01887(10) Uani 1 1 d .
Zn4 Zn 0.88843(2) 1.13407(2) -0.17811(2) 0.01921(10) Uani 1 1 d .
O1 O 0.97554(15) 0.92733(13) -0.35641(13) 0.0330(6) Uani 1 1 d .
O2 O 1.06109(14) 0.86667(12) -0.44782(12) 0.0231(5) Uani 1 1 d .
O3 O 0.88822(14) 1.11053(13) -0.36489(12) 0.0241(5) Uani 1 1 d .
O4 O 0.98554(14) 1.13152(13) -0.27048(12) 0.0262(5) Uani 1 1 d .
O5 O 1.15659(15) 1.33323(14) -0.52738(14) 0.0343(6) Uani 1 1 d .
O6 O 1.28388(14) 1.27949(13) -0.47190(13) 0.0281(5) Uani 1 1 d .
O7 O 1.28121(13) 1.14967(12) -0.59790(12) 0.0225(5) Uani 1 1 d .
O8 O 1.25997(14) 0.99938(12) -0.58062(13) 0.0273(6) Uani 1 1 d .
O9 O 0.54088(13) 0.86634(12) 0.04666(12) 0.0223(5) Uani 1 1 d .
O10 O 0.46097(15) 0.93278(13) 0.13858(14) 0.0358(6) Uani 1 1 d .
O11 O 0.49231(14) 1.13363(13) 0.23185(12) 0.0254(5) Uani 1 1 d .
O12 O 0.40435(14) 1.13116(13) 0.13072(12) 0.0242(5) Uani 1 1 d .
O13 O 0.85201(14) 1.21013(14) 0.05660(14) 0.0322(6) Uani 1 1 d .
O14 O 0.74471(13) 1.31075(12) 0.02285(13) 0.0263(5) Uani 1 1 d .
O15 O 0.75552(13) 0.97952(12) -0.08391(12) 0.0245(5) Uani 1 1 d .
O16 O 0.80034(14) 1.12654(12) -0.08610(12) 0.0251(5) Uani 1 1 d .
O17 O 0.27826(14) 1.10549(13) 0.24189(13) 0.0298(5) Uani 1 1 d .
H17A H 0.3015 1.1121 0.2003 0.036 Uiso 1 1 d .
H17B H 0.2366 1.1428 0.2474 0.036 Uiso 1 1 d .
O18 O 0.48814(15) 1.20265(13) 0.38429(13) 0.0337(6) Uani 1 1 d .
H18A H 0.4789 1.2501 0.4079 0.040 Uiso 1 1 d .
H18B H 0.5106 1.1678 0.4156 0.040 Uiso 1 1 d .
O19 O 0.42330(15) 1.02003(13) 0.34804(14) 0.0357(6) Uani 1 1 d .
H19B H 0.3753 1.0052 0.3701 0.043 Uiso 1 1 d .
H19C H 0.4292 0.9837 0.3133 0.043 Uiso 1 1 d .
O20 O 0.99044(14) 1.19893(13) -0.11329(13) 0.0317(6) Uani 1 1 d .
H20B H 1.0367 1.1868 -0.0880 0.038 Uiso 1 1 d .
H20C H 0.9719 1.2448 -0.0923 0.038 Uiso 1 1 d .
O21 O 0.93242(17) 1.00018(15) -0.15489(15) 0.0461(7) Uani 1 1 d .
H21A H 0.9565 0.9990 -0.1133 0.055 Uiso 1 1 d .
H21B H 0.9754 1.0034 -0.1843 0.055 Uiso 1 1 d .
O22 O 0.78121(14) 1.07573(13) -0.24717(13) 0.0294(6) Uani 1 1 d .
H22B H 0.8092 1.0796 -0.2866 0.035 Uiso 1 1 d .
H22C H 0.7628 1.0227 -0.2433 0.035 Uiso 1 1 d .
O101 O 0.4084(2) 1.3979(2) 0.0457(2) 0.0864(11) Uani 1 1 d .
H10I H 0.4569 1.3766 0.0289 0.104 Uiso 1 1 d .
H10J H 0.3790 1.3498 0.0467 0.104 Uiso 1 1 d .
O102 O 1.0735(2) 0.9671(2) -0.0608(2) 0.0956(12) Uani 1 1 d .
H10C H 1.0870 1.0018 -0.0265 0.115 Uiso 1 1 d .
H10D H 1.0885 0.9133 -0.0546 0.115 Uiso 1 1 d .
O103 O 0.5842(2) 1.40625(19) -0.02148(19) 0.0743(10) Uani 1 1 d .
H10G H 0.5828 1.4626 -0.0206 0.089 Uiso 1 1 d .
H10H H 0.6275 1.3767 -0.0043 0.089 Uiso 1 1 d .
O104 O 0.88602(18) 0.80780(18) -0.25840(18) 0.0665(9) Uani 1 1 d .
H10A H 0.9145 0.8563 -0.2566 0.080 Uiso 1 1 d .
H10B H 0.9010 0.7549 -0.2674 0.080 Uiso 1 1 d .
O105 O 0.40044(19) 0.85226(19) 0.27164(17) 0.0669(9) Uani 1 1 d .
H10E H 0.4149 0.8413 0.2283 0.080 Uiso 1 1 d .
H10F H 0.3460 0.8611 0.2604 0.080 Uiso 1 1 d .
N1 N 1.13497(15) 1.02437(14) -0.47944(14) 0.0165(6) Uani 1 1 d .
N2 N 0.63889(15) 1.01204(14) 0.02429(14) 0.0149(5) Uani 1 1 d .
N3 N 0.83188(17) 1.26506(15) -0.20528(15) 0.0223(6) Uani 1 1 d .
N4 N 0.65494(17) 1.70897(16) -0.28564(15) 0.0239(6) Uani 1 1 d .
C1 C 1.0318(2) 0.93227(18) -0.40686(18) 0.0197(7) Uani 1 1 d .
C2 C 1.07191(19) 1.02596(18) -0.42542(16) 0.0158(7) Uani 1 1 d .
C3 C 1.04631(19) 1.10786(18) -0.39189(17) 0.0188(7) Uani 1 1 d .
C4 C 0.9684(2) 1.11550(17) -0.33744(18) 0.0188(7) Uani 1 1 d .
C5 C 1.0897(2) 1.18728(19) -0.41677(18) 0.0232(7) Uani 1 1 d .
H5A H 1.0743 1.2431 -0.3951 0.028 Uiso 1 1 calc R
C6 C 1.1548(2) 1.18517(18) -0.47245(18) 0.0195(7) Uani 1 1 d .
C7 C 1.2007(2) 1.27389(19) -0.49426(18) 0.0229(8) Uani 1 1 d .
C8 C 1.17650(19) 1.10052(18) -0.50432(17) 0.0181(7) Uani 1 1 d .
C9 C 1.24506(19) 1.08247(18) -0.56654(18) 0.0190(7) Uani 1 1 d .
C10 C 0.5195(2) 0.93282(18) 0.08972(18) 0.0183(7) Uani 1 1 d .
C11 C 0.57437(19) 1.02006(17) 0.07694(17) 0.0157(7) Uani 1 1 d .
C12 C 0.56337(19) 1.10202(18) 0.11539(17) 0.0167(7) Uani 1 1 d .
C13 C 0.4808(2) 1.12202(17) 0.16425(18) 0.0188(7) Uani 1 1 d .
C14 C 0.6280(2) 1.17137(18) 0.10273(18) 0.0222(7) Uani 1 1 d .
H14A H 0.6248 1.2255 0.1299 0.027 Uiso 1 1 calc R
C15 C 0.69728(19) 1.15986(17) 0.04956(17) 0.0175(7) Uani 1 1 d .
C16 C 0.7724(2) 1.23086(19) 0.04160(17) 0.0212(7) Uani 1 1 d .
C17 C 0.69760(19) 1.07943(17) 0.00811(17) 0.0167(7) Uani 1 1 d .
C18 C 0.75688(19) 1.05993(18) -0.05980(17) 0.0180(7) Uani 1 1 d .
C19 C 0.7511(2) 1.2931(2) -0.1785(2) 0.0435(11) Uani 1 1 d .
H19A H 0.7182 1.2529 -0.1483 0.052 Uiso 1 1 calc R
C20 C 0.7131(3) 1.3778(2) -0.1926(2) 0.0478(11) Uani 1 1 d .
H20A H 0.6560 1.3932 -0.1726 0.057 Uiso 1 1 calc R
C21 C 0.7606(2) 1.44020(19) -0.23680(18) 0.0241(7) Uani 1 1 d .
C22 C 0.8437(2) 1.4110(2) -0.2644(2) 0.0417(10) Uani 1 1 d .
H22A H 0.8788 1.4500 -0.2939 0.050 Uiso 1 1 calc R
C23 C 0.8756(2) 1.3246(2) -0.2487(2) 0.0363(9) Uani 1 1 d .
H23A H 0.9314 1.3066 -0.2698 0.044 Uiso 1 1 calc R
C24 C 0.6251(2) 1.6605(2) -0.2287(2) 0.0468(11) Uani 1 1 d .
H24A H 0.5799 1.6860 -0.1984 0.056 Uiso 1 1 calc R
C25 C 0.6569(3) 1.5742(2) -0.2114(2) 0.0534(13) Uani 1 1 d .
H25A H 0.6325 1.5436 -0.1704 0.064 Uiso 1 1 calc R
C26 C 0.7236(2) 1.5328(2) -0.25325(19) 0.0252(8) Uani 1 1 d .
C27 C 0.7520(3) 1.5818(2) -0.3144(2) 0.0465(11) Uani 1 1 d .
H27A H 0.7956 1.5571 -0.3467 0.056 Uiso 1 1 calc R
C28 C 0.7161(3) 1.6673(2) -0.3283(2) 0.0467(11) Uani 1 1 d .
H28A H 0.7365 1.6979 -0.3707 0.056 Uiso 1 1 calc R

loop_
_atom_site_aniso_label
_atom_site_aniso_U_11
_atom_site_aniso_U_22
_atom_site_aniso_U_33
_atom_site_aniso_U_23
_atom_site_aniso_U_13
_atom_site_aniso_U_12
Zn1 0.0216(2) 0.01640(17) 0.0223(2) 0.00111(15) 0.00597(17) -0.00399(14)
Zn2 0.02040(19) 0.01722(17) 0.0219(2) 0.00000(15) 0.00459(17) 0.00120(14)
Zn3 0.02073(19) 0.01451(17) 0.0214(2) -0.00212(15) 0.00393(16) 0.00281(14)
Zn4 0.01950(19) 0.01827(17) 0.0199(2) 0.00117(15) 0.00570(16) 0.00080(14)
O1 0.0400(14) 0.0232(11) 0.0358(16) 0.0059(10) 0.0245(13) -0.0004(10)
O2 0.0282(12) 0.0157(10) 0.0254(14) -0.0004(9) 0.0109(10) -0.0001(9)
O3 0.0195(12) 0.0338(12) 0.0191(13) 0.0026(10) 0.0038(10) 0.0030(9)
O4 0.0243(12) 0.0342(12) 0.0204(14) -0.0069(10) 0.0073(11) -0.0018(9)
O5 0.0339(14) 0.0243(12) 0.0446(17) 0.0092(11) -0.0012(12) -0.0037(10)
O6 0.0255(13) 0.0196(11) 0.0393(16) 0.0004(10) -0.0010(12) -0.0084(9)
O7 0.0265(12) 0.0164(10) 0.0248(14) 0.0021(9) 0.0124(10) -0.0014(9)
O8 0.0279(12) 0.0157(11) 0.0384(16) -0.0003(10) 0.0182(11) 0.0007(9)
O9 0.0275(12) 0.0131(10) 0.0263(14) 0.0006(9) 0.0083(10) -0.0021(8)
O10 0.0393(14) 0.0273(12) 0.0410(17) 0.0005(11) 0.0280(13) -0.0053(10)
O11 0.0205(12) 0.0392(13) 0.0166(14) -0.0045(10) 0.0039(10) 0.0013(9)
O12 0.0200(12) 0.0361(12) 0.0167(13) -0.0035(10) 0.0021(10) 0.0057(9)
O13 0.0184(13) 0.0329(12) 0.0454(17) -0.0003(11) -0.0005(12) -0.0021(10)
O14 0.0236(12) 0.0170(11) 0.0382(15) 0.0017(10) 0.0018(11) -0.0052(9)
O15 0.0273(12) 0.0174(11) 0.0288(14) -0.0045(9) 0.0127(11) -0.0017(9)
O16 0.0297(12) 0.0200(10) 0.0256(14) 0.0017(9) 0.0109(11) -0.0048(9)
O17 0.0283(13) 0.0372(12) 0.0240(14) -0.0034(10) 0.0080(11) 0.0003(10)
O18 0.0406(14) 0.0240(11) 0.0363(16) -0.0084(10) -0.0078(12) 0.0087(10)
O19 0.0329(13) 0.0280(12) 0.0464(17) 0.0019(11) 0.0172(12) 0.0019(10)
O20 0.0276(13) 0.0309(12) 0.0366(16) -0.0131(10) -0.0071(11) 0.0061(10)
O21 0.0553(17) 0.0378(14) 0.0452(18) 0.0004(12) 0.0023(14) 0.0142(12)
O22 0.0302(13) 0.0327(12) 0.0255(14) -0.0022(10) 0.0091(11) -0.0105(10)
O101 0.084(2) 0.092(2) 0.083(3) -0.017(2) 0.007(2) -0.0141(19)
O102 0.105(3) 0.090(2) 0.092(3) -0.001(2) -0.031(2) 0.041(2)
O103 0.0560(19) 0.0668(19) 0.100(3) -0.0181(18) -0.0215(19) 0.0097(15)
O104 0.0461(17) 0.0675(19) 0.086(3) 0.0292(17) 0.0215(17) 0.0128(14)
O105 0.0554(19) 0.086(2) 0.060(2) 0.0111(17) 0.0138(17) 0.0144(15)
N1 0.0165(13) 0.0149(12) 0.0181(15) 0.0005(10) 0.0026(11) -0.0013(10)
N2 0.0157(13) 0.0127(11) 0.0162(15) 0.0017(10) 0.0026(11) 0.0001(9)
N3 0.0227(14) 0.0228(13) 0.0215(17) 0.0016(11) 0.0008(12) 0.0022(11)
N4 0.0256(15) 0.0213(13) 0.0247(17) 0.0002(12) 0.0050(13) 0.0022(11)
C1 0.0163(16) 0.0206(15) 0.022(2) 0.0042(14) 0.0009(15) 0.0009(12)
C2 0.0176(16) 0.0170(14) 0.0129(18) 0.0010(12) 0.0029(14) -0.0006(12)
C3 0.0216(16) 0.0206(15) 0.0143(18) 0.0000(13) 0.0021(14) -0.0020(12)
C4 0.0255(18) 0.0113(14) 0.019(2) -0.0018(13) 0.0059(15) 0.0010(12)
C5 0.0273(18) 0.0198(15) 0.0227(19) -0.0081(14) 0.0067(15) -0.0028(13)
C6 0.0180(16) 0.0186(15) 0.0220(19) -0.0023(13) 0.0013(14) -0.0031(12)
C7 0.0245(18) 0.0197(16) 0.024(2) -0.0054(14) 0.0107(16) -0.0042(14)
C8 0.0148(15) 0.0205(15) 0.0190(18) 0.0018(13) 0.0006(14) -0.0017(12)
C9 0.0153(16) 0.0218(16) 0.0199(19) 0.0004(13) 0.0035(14) -0.0024(12)
C10 0.0203(16) 0.0152(14) 0.0196(19) 0.0041(13) 0.0000(15) 0.0027(12)
C11 0.0153(15) 0.0164(14) 0.0155(18) -0.0002(12) 0.0009(14) 0.0010(11)
C12 0.0172(15) 0.0179(14) 0.0149(18) 0.0025(12) 0.0018(13) 0.0013(12)
C13 0.0241(18) 0.0114(14) 0.021(2) -0.0007(13) 0.0067(15) -0.0009(12)
C14 0.0263(17) 0.0167(15) 0.024(2) -0.0033(13) 0.0055(15) -0.0008(13)
C15 0.0191(16) 0.0142(14) 0.0193(18) 0.0009(13) -0.0008(14) -0.0011(12)
C16 0.0275(19) 0.0168(16) 0.0194(19) -0.0046(13) 0.0080(15) -0.0045(13)
C17 0.0169(15) 0.0123(14) 0.0208(19) 0.0025(12) -0.0002(14) -0.0015(11)
C18 0.0162(16) 0.0208(16) 0.0170(18) 0.0031(13) 0.0032(14) 0.0002(12)
C19 0.042(2) 0.0328(19) 0.055(3) 0.0229(18) 0.024(2) 0.0128(16)
C20 0.041(2) 0.042(2) 0.060(3) 0.022(2) 0.027(2) 0.0206(18)
C21 0.0277(18) 0.0230(16) 0.022(2) 0.0007(14) -0.0010(16) 0.0016(13)
C22 0.037(2) 0.0289(18) 0.059(3) 0.0167(18) 0.021(2) 0.0044(16)
C23 0.032(2) 0.0274(18) 0.050(3) 0.0105(17) 0.0170(19) 0.0095(15)
C24 0.047(2) 0.0322(19) 0.061(3) 0.0141(19) 0.032(2) 0.0170(17)
C25 0.065(3) 0.036(2) 0.060(3) 0.023(2) 0.036(2) 0.0180(19)
C26 0.0257(18) 0.0224(16) 0.028(2) 0.0016(14) 0.0033(16) 0.0059(13)
C27 0.057(3) 0.0320(19) 0.051(3) 0.0125(18) 0.027(2) 0.0175(17)
C28 0.061(3) 0.034(2) 0.045(3) 0.0164(18) 0.028(2) 0.0188(18)

loop_
_atom_type_symbol
_atom_type_description
_atom_type_scat_dispersion_real
_atom_type_scat_dispersion_imag
_atom_type_scat_source
C C 0.0033 0.0016 'International Tables Vol C Tables 4.2.6.8 and 6.1.1.4'
H H 0.0000 0.0000 'International Tables Vol C Tables 4.2.6.8 and 6.1.1.4'
N N 0.0061 0.0033 'International Tables Vol C Tables 4.2.6.8 and 6.1.1.4'
O O 0.0106 0.0060 'International Tables Vol C Tables 4.2.6.8 and 6.1.1.4'
Zn Zn 0.2839 1.4301 'International Tables Vol C Tables 4.2.6.8 and 6.1.1.4'

loop_
_geom_angle_atom_site_label_1
_geom_angle_atom_site_label_2
_geom_angle_atom_site_label_3
_geom_angle
_geom_angle_site_symmetry_1
_geom_angle_site_symmetry_3
O14 Zn1 O3 104.47(9) . 4_586
O14 Zn1 N1 132.84(10) . 2_754
O3 Zn1 N1 116.70(9) 4_586 2_754
O14 Zn1 O2 105.45(8) . 2_754
O3 Zn1 O2 115.19(8) 4_586 2_754
N1 Zn1 O2 77.74(8) 2_754 2_754
O14 Zn1 O8 88.85(8) . 2_754
O3 Zn1 O8 84.46(8) 4_586 2_754
N1 Zn1 O8 73.98(8) 2_754 2_754
O2 Zn1 O8 150.80(7) 2_754 2_754
O18 Zn2 O19 88.55(9) . .
O18 Zn2 O11 87.75(9) . .
O19 Zn2 O11 83.70(8) . .
O18 Zn2 N4 91.39(9) . 3_685
O19 Zn2 N4 176.91(9) . 3_685
O11 Zn2 N4 99.39(9) . 3_685
O18 Zn2 O17 178.59(8) . .
O19 Zn2 O17 92.56(9) . .
O11 Zn2 O17 93.23(8) . .
N4 Zn2 O17 87.45(9) 3_685 .
O18 Zn2 O7 94.39(9) . 1_456
O19 Zn2 O7 86.85(7) . 1_456
O11 Zn2 O7 170.26(7) . 1_456
N4 Zn2 O7 90.07(8) 3_685 1_456
O17 Zn2 O7 84.81(8) . 1_456
O6 Zn3 O12 94.03(9) 4_486 .
O6 Zn3 N2 139.97(10) 4_486 3_675
O12 Zn3 N2 125.12(9) . 3_675
O6 Zn3 O9 101.39(8) 4_486 3_675
O12 Zn3 O9 106.17(8) . 3_675
N2 Zn3 O9 77.40(8) 3_675 3_675
O6 Zn3 O15 98.50(8) 4_486 3_675
O12 Zn3 O15 89.34(8) . 3_675
N2 Zn3 O15 76.28(8) 3_675 3_675
O9 Zn3 O15 153.68(7) 3_675 3_675
O16 Zn4 O21 88.90(9) . .
O16 Zn4 O20 91.11(9) . .
O21 Zn4 O20 95.73(9) . .
O16 Zn4 N3 89.53(8) . .
O21 Zn4 N3 174.71(10) . .
O20 Zn4 N3 89.35(9) . .
O16 Zn4 O22 89.42(8) . .
O21 Zn4 O22 87.79(9) . .
O20 Zn4 O22 176.45(8) . .
N3 Zn4 O22 87.14(9) . .
O16 Zn4 O4 175.22(8) . .
O21 Zn4 O4 86.43(9) . .
O20 Zn4 O4 88.37(8) . .
N3 Zn4 O4 95.22(9) . .
O22 Zn4 O4 91.40(8) . .
C1 O2 Zn1 116.44(17) . 2_744
C4 O3 Zn1 132.33(19) . 4_585
C4 O4 Zn4 127.4(2) . .
C7 O6 Zn3 123.19(19) . 4_685
C9 O7 Zn2 129.69(18) . 1_654
C9 O8 Zn1 114.91(17) . 2_744
C10 O9 Zn3 115.83(17) . 3_675
C13 O11 Zn2 127.0(2) . .
C13 O12 Zn3 138.36(19) . .
C16 O14 Zn1 111.96(19) . .
C18 O15 Zn3 113.67(17) . 3_675
C18 O16 Zn4 130.25(19) . .
Zn2 O17 H17A 101.9 . .
Zn2 O17 H17B 104.1 . .
H17A O17 H17B 109.4 . .
Zn2 O18 H18A 119.2 . .
Zn2 O18 H18B 118.6 . .
H18A O18 H18B 103.7 . .
Zn2 O19 H19B 99.8 . .
Zn2 O19 H19C 114.3 . .
H19B O19 H19C 106.2 . .
Zn4 O20 H20B 140.6 . .
Zn4 O20 H20C 113.2 . .
H20B O20 H20C 101.0 . .
Zn4 O21 H21A 109.0 . .
Zn4 O21 H21B 92.9 . .
H21A O21 H21B 105.2 . .
Zn4 O22 H22B 96.2 . .
Zn4 O22 H22C 123.9 . .
H22B O22 H22C 107.4 . .
H10I O101 H10J 97.2 . .
H10C O102 H10D 115.3 . .
H10G O103 H10H 122.6 . .
H10A O104 H10B 133.7 . .
H10E O105 H10F 92.7 . .
C2 N1 C8 122.4(2) . .
C2 N1 Zn1 116.86(17) . 2_744
C8 N1 Zn1 120.51(19) . 2_744
C17 N2 C11 122.5(2) . .
C17 N2 Zn3 119.21(18) . 3_675
C11 N2 Zn3 118.32(17) . 3_675
C23 N3 C19 115.5(3) . .
C23 N3 Zn4 122.4(2) . .
C19 N3 Zn4 122.0(2) . .
C24 N4 C28 114.9(3) . .
C24 N4 Zn2 126.5(2) . 3_685
C28 N4 Zn2 118.6(2) . 3_685
O1 C1 O2 127.0(3) . .
O1 C1 C2 118.0(3) . .
O2 C1 C2 114.9(2) . .
N1 C2 C3 120.8(2) . .
N1 C2 C1 113.9(2) . .
C3 C2 C1 125.3(2) . .
C2 C3 C5 117.3(3) . .
C2 C3 C4 123.2(2) . .
C5 C3 C4 119.2(2) . .
O4 C4 O3 124.5(3) . .
O4 C4 C3 119.5(3) . .
O3 C4 C3 115.9(3) . .
C6 C5 C3 121.6(3) . .
C6 C5 H5A 119.2 . .
C3 C5 H5A 119.2 . .
C5 C6 C8 118.1(2) . .
C5 C6 C7 118.2(2) . .
C8 C6 C7 123.7(3) . .
O5 C7 O6 126.7(3) . .
O5 C7 C6 120.2(3) . .
O6 C7 C6 113.1(3) . .
N1 C8 C6 119.8(3) . .
N1 C8 C9 113.2(2) . .
C6 C8 C9 127.0(2) . .
O7 C9 O8 126.7(3) . .
O7 C9 C8 118.0(2) . .
O8 C9 C8 115.3(2) . .
O10 C10 O9 127.0(3) . .
O10 C10 C11 118.2(3) . .
O9 C10 C11 114.8(2) . .
N2 C11 C12 120.4(2) . .
N2 C11 C10 113.6(2) . .
C12 C11 C10 126.0(3) . .
C11 C12 C14 117.8(3) . .
C11 C12 C13 123.0(2) . .
C14 C12 C13 119.0(2) . .
O11 C13 O12 124.5(3) . .
O11 C13 C12 119.3(3) . .
O12 C13 C12 116.0(3) . .
C15 C14 C12 120.4(3) . .
C15 C14 H14A 119.8 . .
C12 C14 H14A 119.8 . .
C17 C15 C14 118.0(2) . .
C17 C15 C16 121.8(3) . .
C14 C15 C16 120.1(2) . .
O13 C16 O14 125.4(3) . .
O13 C16 C15 119.2(3) . .
O14 C16 C15 115.3(3) . .
N2 C17 C15 120.4(3) . .
N2 C17 C18 113.4(2) . .
C15 C17 C18 126.1(2) . .
O16 C18 O15 127.5(3) . .
O16 C18 C17 116.2(2) . .
O15 C18 C17 116.4(2) . .
N3 C19 C20 124.2(3) . .
N3 C19 H19A 117.9 . .
C20 C19 H19A 117.9 . .
C19 C20 C21 119.7(3) . .
C19 C20 H20A 120.2 . .
C21 C20 H20A 120.2 . .
C22 C21 C20 115.9(3) . .
C22 C21 C26 122.0(3) . .
C20 C21 C26 122.1(3) . .
C21 C22 C23 120.6(3) . .
C21 C22 H22A 119.7 . .
C23 C22 H22A 119.7 . .
N3 C23 C22 124.1(3) . .
N3 C23 H23A 117.9 . .
C22 C23 H23A 117.9 . .
N4 C24 C25 123.9(3) . .
N4 C24 H24A 118.1 . .
C25 C24 H24A 118.1 . .
C26 C25 C24 121.3(3) . .
C26 C25 H25A 119.4 . .
C24 C25 H25A 119.4 . .
C25 C26 C27 114.8(3) . .
C25 C26 C21 123.5(3) . .
C27 C26 C21 121.7(3) . .
C26 C27 C28 120.3(3) . .
C26 C27 H27A 119.8 . .
C28 C27 H27A 119.8 . .
N4 C28 C27 124.6(3) . .
N4 C28 H28A 117.7 . .
C27 C28 H28A 117.7 . .

loop_
_geom_bond_atom_site_label_1
_geom_bond_atom_site_label_2
_geom_bond_distance
_geom_bond_site_symmetry_2
Zn1 O14 1.9470(19) .
Zn1 O3 1.978(2) 4_586
Zn1 N1 2.046(2) 2_754
Zn1 O2 2.1031(19) 2_754
Zn1 O8 2.2490(18) 2_754
Zn2 O18 2.043(2) .
Zn2 O19 2.113(2) .
Zn2 O11 2.149(2) .
Zn2 N4 2.156(2) 3_685
Zn2 O17 2.159(2) .
Zn2 O7 2.1941(19) 1_456
Zn3 O6 1.9251(19) 4_486
Zn3 O12 1.961(2) .
Zn3 N2 2.012(2) 3_675
Zn3 O9 2.1288(19) 3_675
Zn3 O15 2.2151(19) 3_675
Zn4 O16 2.088(2) .
Zn4 O21 2.099(2) .
Zn4 O20 2.099(2) .
Zn4 N3 2.137(2) .
Zn4 O22 2.155(2) .
Zn4 O4 2.173(2) .
O1 C1 1.220(3) .
O2 C1 1.280(3) .
O2 Zn1 2.1031(19) 2_744
O3 C4 1.260(4) .
O3 Zn1 1.978(2) 4_585
O4 C4 1.244(4) .
O5 C7 1.228(4) .
O6 C7 1.269(4) .
O6 Zn3 1.9251(19) 4_685
O7 C9 1.247(3) .
O7 Zn2 2.1941(19) 1_654
O8 C9 1.259(3) .
O8 Zn1 2.2490(18) 2_744
O9 C10 1.278(3) .
O9 Zn3 2.1287(19) 3_675
O10 C10 1.219(3) .
O11 C13 1.231(4) .
O12 C13 1.263(4) .
O13 C16 1.219(3) .
O14 C16 1.279(3) .
O15 C18 1.252(3) .
O15 Zn3 2.2152(19) 3_675
O16 C18 1.252(3) .
O17 H17A 0.8219 .
O17 H17B 0.8184 .
O18 H18A 0.8230 .
O18 H18B 0.8220 .
O19 H19B 0.8296 .
O19 H19C 0.8216 .
O20 H20B 0.8258 .
O20 H20C 0.8150 .
O21 H21A 0.8207 .
O21 H21B 0.8171 .
O22 H22B 0.8162 .
O22 H22C 0.8229 .
O101 H10I 0.8255 .
O101 H10J 0.8221 .
O102 H10C 0.8193 .
O102 H10D 0.8237 .
O103 H10G 0.8238 .
O103 H10H 0.8196 .
O104 H10A 0.8200 .
O104 H10B 0.8183 .
O105 H10E 0.8196 .
O105 H10F 0.8226 .
N1 C2 1.332(3) .
N1 C8 1.342(3) .
N1 Zn1 2.046(2) 2_744
N2 C17 1.333(3) .
N2 C11 1.334(3) .
N2 Zn3 2.012(2) 3_675
N3 C23 1.328(4) .
N3 C19 1.329(4) .
N4 C24 1.314(4) .
N4 C28 1.320(4) .
N4 Zn2 2.156(2) 3_685
C1 C2 1.524(4) .
C2 C3 1.390(4) .
C3 C5 1.394(4) .
C3 C4 1.497(4) .
C5 C6 1.373(4) .
C5 H5A 0.9300 .
C6 C8 1.398(4) .
C6 C7 1.509(4) .
C8 C9 1.517(4) .
C10 C11 1.520(4) .
C11 C12 1.391(4) .
C12 C14 1.398(4) .
C12 C13 1.511(4) .
C14 C15 1.394(4) .
C14 H14A 0.9300 .
C15 C17 1.390(4) .
C15 C16 1.510(4) .
C17 C18 1.516(4) .
C19 C20 1.378(4) .
C19 H19A 0.9300 .
C20 C21 1.391(4) .
C20 H20A 0.9300 .
C21 C22 1.369(4) .
C21 C26 1.484(4) .
C22 C23 1.374(4) .
C22 H22A 0.9300 .
C23 H23A 0.9300 .
C24 C25 1.377(4) .
C24 H24A 0.9300 .
C25 C26 1.366(4) .
C25 H25A 0.9300 .
C26 C27 1.371(4) .
C27 C28 1.376(4) .
C27 H27A 0.9300 .
C28 H28A 0.9300 .

loop_
_geom_hbond_atom_site_label_D
_geom_hbond_atom_site_label_H
_geom_hbond_atom_site_label_A
_geom_hbond_distance_DH
_geom_hbond_distance_HA
_geom_hbond_distance_DA
_geom_hbond_angle_DHA
_geom_hbond_site_symmetry_A
O17 H17A O12 0.82 1.96 2.729(3) 154.5 .
O17 H17A O15 0.82 2.61 3.122(3) 122.1 3_675
O17 H17B O104 0.82 1.93 2.711(3) 160.1 3_675
O18 H18A O9 0.82 1.91 2.725(3) 174.2 2_655
O18 H18B O103 0.82 1.89 2.699(4) 168.9 4_586
O19 H19B O8 0.83 1.89 2.707(3) 167.3 1_456
O19 H19C O105 0.82 2.10 2.826(4) 146.9 .
O20 H20B O5 0.83 2.06 2.886(3) 175.3 4_586
O20 H20C O2 0.81 1.98 2.787(3) 171.2 2_754
O21 H21A O102 0.82 1.99 2.683(4) 142.2 .
O21 H21B O4 0.82 2.43 2.925(3) 120.0 .
O22 H22B O3 0.82 1.87 2.667(3) 166.4 .
O22 H22C O17 0.82 1.97 2.787(3) 175.7 3_675
O101 H10I O103 0.83 2.10 2.821(4) 145.8 .
O101 H10J O6 0.82 2.36 3.173(4) 169.5 4_486
O102 H10C O5 0.82 2.61 3.211(4) 131.1 4_586
O102 H10D O13 0.82 2.00 2.807(4) 166.7 3_775
O103 H10G O101 0.82 2.09 2.897(4) 165.5 3_685
O103 H10H O14 0.82 2.01 2.820(4) 170.7 .
O104 H10A O1 0.82 2.25 2.796(3) 124.5 .
O105 H10E O10 0.82 2.19 2.797(4) 130.7 .
O105 H10F O22 0.82 2.07 2.864(3) 161.3 3_675
